data_7204335
loop_
_publ_author_name
'Daniel D. Long'
'Martin D. Smith'
'Angeles Mart\'in'
'Joseph R. Wheatley'
'David G. Watkin'
'Mattaius M\"uller'
'George W. J. Fleet'

_publ_section_title
;
 Complex tetrahydrofurans from carbohydrate lactones: THF amino acids
 as building blocks for unnatural biopolymers
;
_journal_issue 17
_journal_name_full 'J. Chem. Soc., Perkin Trans. 1'
_journal_page_first 1982
_journal_page_last 1998
_journal_paper_doi 10.1039/b111258a
_journal_year 2002
_chemical_compound_source
;
?
;
_chemical_formula_moiety ' (C18 H34 N4 O5)2 '
_chemical_formula_sum 'C18 H34 N4 O5'
_chemical_formula_weight 386.49
_chemical_melting_point ?
_chemical_name_systematic
;                                                                               
?                                                                               
;
_space_group_IT_number 5
_symmetry_cell_setting monoclinic
_symmetry_space_group_name_Hall 'C 2y'
_symmetry_space_group_name_H-M 'C 1 2 1'
_atom_sites_solution_hydrogens geom
_atom_sites_solution_primary direct
_audit_creation_date 02-19-03
_audit_creation_method CRYSTALS_ver_12-03-99
_cell_angle_alpha 90
_cell_angle_beta 102.55(2)
_cell_angle_gamma 90
_cell_formula_units_Z 8
_cell_length_a 18.382(2)
_cell_length_b 8.655(1)
_cell_length_c 27.054(4)
_cell_measurement_reflns_used 25
_cell_measurement_temperature 293
_cell_measurement_theta_max 43
_cell_measurement_theta_min 21
_cell_volume 4201.3(10)
_computing_cell_refinement
; 
Cad4 Express, (Enraf-Nonius, 1989) 
;
_computing_data_collection
; 
Cad4 Express, (Enraf-Nonius, 1989) 
;
_computing_data_reduction
; 
RC93 (Watkin, Prout & Lilley, 1994) 
;
_computing_molecular_graphics
; 
CAMERON (Watkin et al 1996) 
;
_computing_publication_material
; 
CRYSTALS (Watkin et al 2001) 
;
_computing_structure_refinement
; 
CRYSTALS (Watkin et al 2001) 
;
_computing_structure_solution
; 
SIR92 (Altomare et al, 1994) 
;
_diffrn_ambient_temperature 293
_diffrn_measured_fraction_theta_max 0.888
_diffrn_measurement_device_type
; 
Enraf-Nonius Mach3 
;
_diffrn_measurement_method \w/2\q
_diffrn_radiation_monochromator graphite
_diffrn_radiation_type 'Cu K\a'
_diffrn_radiation_wavelength 1.54180
_diffrn_reflns_av_R_equivalents 0.01
_diffrn_reflns_limit_h_max 0
_diffrn_reflns_limit_h_min -22
_diffrn_reflns_limit_k_max 10
_diffrn_reflns_limit_k_min 0
_diffrn_reflns_limit_l_max 33
_diffrn_reflns_limit_l_min -32
_diffrn_reflns_number 5716
_diffrn_reflns_theta_max 73.59
_diffrn_reflns_theta_min 3.35
_diffrn_standards_decay_% 7.59
_diffrn_standards_interval_count 0
_diffrn_standards_interval_time 0
_diffrn_standards_number 3
_exptl_absorpt_coefficient_mu 0.734
_exptl_absorpt_correction_T_max 0.93
_exptl_absorpt_correction_T_min 0.93
_exptl_absorpt_correction_type none
_exptl_crystal_colour ' colourless '
_exptl_crystal_density_diffrn 1.222
_exptl_crystal_density_meas ?
_exptl_crystal_description ' cube '
_exptl_crystal_F_000 1685.247
_exptl_crystal_size_max 0.10
_exptl_crystal_size_mid 0.10
_exptl_crystal_size_min 0.10
_refine_diff_density_max 0.47
_refine_diff_density_min -0.58
_refine_ls_extinction_method None
_refine_ls_goodness_of_fit_ref 0.9078
_refine_ls_hydrogen_treatment noref
_refine_ls_matrix_type full
_refine_ls_number_parameters 487
_refine_ls_number_reflns 3083
_refine_ls_R_factor_gt 0.0745
_refine_ls_shift/su_max 0.007513
_refine_ls_structure_factor_coef F
_refine_ls_weighting_details
;
Method= Tukey and Prince 
W = [weight] * [1-(deltaF/6*sigmaF)^2]^2 

3.06 3.10 1.99 
;
_refine_ls_weighting_scheme calc
_refine_ls_wR_factor_ref 0.0971
_reflns_limit_h_max 22
_reflns_limit_h_min -22
_reflns_limit_k_max 10
_reflns_limit_k_min 0
_reflns_limit_l_max 33
_reflns_limit_l_min 0
_reflns_number_gt 3083
_reflns_number_total 3762
_reflns_threshold_expression >1.00\s(I)
_cod_data_source_file b111258a.txt
_cod_data_source_block 2
_cod_depositor_comments
;
The following automatic conversions were performed:
'_symmetry_cell_setting' value 'Monoclinic ' changed to 'monoclinic'
according to '/home/adriana/struct/CIF-dictionaries/cif_core.dic'
dictionary named 'cif_core.dic' version 2.4.1 from 2010-06-29.

Automatic conversion script
Id: cif_fix_enum 1555 2011-01-17 13:19:09Z saulius 

The following automatic conversions were performed:

'_chemical_melting_point' value 'not measured' was changed to '?' -
the value is undefined or not given.

Automatic conversion script
Id: cif_fix_values 1569 2011-02-09 13:29:24Z adriana 
;
_cod_original_sg_symbol_H-M 'C 1 2 1 '
_cod_original_formula_sum ' C36 H68 N8 O10 '
_cod_database_code 7204335

loop_
_symmetry_equiv_pos_as_xyz
x,y,z
x+1/2,y+1/2,z
-x,y,-z
-x+1/2,y+1/2,-z

loop_
_atom_site_label
_atom_site_type_symbol
_atom_site_fract_x
_atom_site_fract_y
_atom_site_fract_z
_atom_site_U_iso_or_equiv
_atom_site_occupancy
_atom_site_adp_type
O1 O 0.1891(2) 0.3469(5) 0.40064(14) 0.0158 1.0000 Uani
O6 O -0.1072(2) 0.8942(5) 0.35718(15) 0.0155 1.0000 Uani
O12 O -0.0888(2) 1.1678(6) 0.41737(17) 0.0241 1.0000 Uani
O25 O 0.2110(2) 0.2869(6) 0.29984(17) 0.0249 1.0000 Uani
O31 O 0.0063(2) 0.1844(5) 0.35084(15) 0.0183 1.0000 Uani
O41 O 0.0324(2) 0.3459(5) 0.45833(15) 0.0189 1.0000 Uani
O52 O 0.2393(3) 0.1789(6) 0.49089(17) 0.0238 1.0000 Uani
O75 O -0.0227(3) 0.5750(5) 0.31058(16) 0.0225 1.0000 Uani
O81 O 0.0177(2) 0.6444(5) 0.43894(15) 0.0181 1.0000 Uani
O91 O -0.1162(2) 0.7764(6) 0.48256(15) 0.0231 1.0000 Uani
N21 N 0.1531(3) 0.0931(6) 0.36750(19) 0.0152 1.0000 Uani
N22 N 0.2188(3) 0.0519(6) 0.37171(19) 0.0156 1.0000 Uani
N23 N 0.2754(3) -0.0019(7) 0.3771(2) 0.0300 1.0000 Uani
N26 N 0.0945(3) 0.3846(7) 0.28047(18) 0.0211 1.0000 Uani
N71 N 0.0183(3) 0.8579(6) 0.36358(19) 0.0167 1.0000 Uani
N72 N 0.0741(3) 0.7754(7) 0.3646(2) 0.0231 1.0000 Uani
N73 N 0.1303(4) 0.7214(7) 0.3663(3) 0.0311 1.0000 Uani
N76 N -0.1424(3) 0.6633(6) 0.29442(19) 0.0191 1.0000 Uani
C2 C 0.1394(3) 0.2639(7) 0.3628(2) 0.0156 1.0000 Uani
C3 C 0.0632(3) 0.2846(7) 0.37590(19) 0.0125 1.0000 Uani
C4 C 0.0854(3) 0.2788(7) 0.4338(2) 0.0156 1.0000 Uani
C5 C 0.1566(3) 0.3718(7) 0.4441(2) 0.0136 1.0000 Uani
C7 C -0.0528(3) 0.7787(7) 0.3633(2) 0.0155 1.0000 Uani
C8 C -0.0531(3) 0.6994(7) 0.4143(2) 0.0147 1.0000 Uani
C9 C -0.0818(3) 0.8283(8) 0.4430(2) 0.0202 1.0000 Uani
C10 C -0.1392(3) 0.9067(7) 0.4017(2) 0.0159 1.0000 Uani
C11 C -0.1540(4) 1.0744(8) 0.4102(2) 0.0215 1.0000 Uani
C24 C 0.1515(3) 0.3166(7) 0.3107(2) 0.0145 1.0000 Uani
C27 C 0.0957(4) 0.4281(8) 0.2282(2) 0.0228 1.0000 Uani
C28 C 0.0176(4) 0.4289(7) 0.1957(2) 0.0181 1.0000 Uani
C29 C 0.0158(4) 0.4532(8) 0.1399(2) 0.0212 1.0000 Uani
C30 C -0.0628(4) 0.4603(8) 0.1071(2) 0.0236 1.0000 Uani
C31 C -0.0650(4) 0.4810(9) 0.0510(3) 0.0292 1.0000 Uani
C32 C -0.1442(4) 0.4947(9) 0.0180(2) 0.0263 1.0000 Uani
C33 C -0.1440(4) 0.5155(9) -0.0379(2) 0.0258 1.0000 Uani
C34 C -0.2214(4) 0.5275(9) -0.0722(2) 0.0239 1.0000 Uani
C35 C -0.2206(4) 0.5504(8) -0.1280(2) 0.0229 1.0000 Uani
C36 C -0.2988(4) 0.5652(9) -0.1626(2) 0.0268 1.0000 Uani
C37 C -0.2972(4) 0.5910(9) -0.2176(2) 0.0279 1.0000 Uani
C38 C -0.3754(5) 0.6066(12) -0.2509(3) 0.0431 1.0000 Uani
C51 C 0.2125(3) 0.3317(7) 0.4923(2) 0.0167 1.0000 Uani
C74 C -0.0728(3) 0.6634(8) 0.3192(2) 0.0192 1.0000 Uani
C77 C -0.1732(3) 0.5493(8) 0.2551(2) 0.0227 1.0000 Uani
C78 C -0.2063(4) 0.6277(9) 0.2049(2) 0.0254 1.0000 Uani
C79 C -0.2438(4) 0.5133(9) 0.1648(2) 0.0254 1.0000 Uani
C80 C -0.2818(4) 0.5908(9) 0.1148(2) 0.0277 1.0000 Uani
C81 C -0.3206(4) 0.4786(9) 0.0747(2) 0.0267 1.0000 Uani
C82 C -0.3606(4) 0.557(1) 0.0259(3) 0.0317 1.0000 Uani
C83 C -0.3975(4) 0.445(1) -0.0156(3) 0.0310 1.0000 Uani
C84 C -0.4388(4) 0.5221(9) -0.0641(3) 0.0309 1.0000 Uani
C85 C -0.4737(4) 0.4076(9) -0.1049(2) 0.0284 1.0000 Uani
C86 C -0.5147(4) 0.4868(9) -0.1536(3) 0.0278 1.0000 Uani
C87 C -0.5526(4) 0.3753(8) -0.1950(3) 0.0294 1.0000 Uani
C88 C -0.5927(4) 0.4572(11) -0.2437(3) 0.0357 1.0000 Uani
H31 H 0.0329 0.3767 0.3616 0.0118 1.0000 Uiso
H41 H 0.0880 0.1724 0.4484 0.0165 1.0000 Uiso
H51 H 0.1444 0.4831 0.4481 0.0142 1.0000 Uiso
H81 H -0.0807 0.5994 0.4129 0.0134 1.0000 Uiso
H91 H -0.0410 0.8946 0.4626 0.0203 1.0000 Uiso
H101 H -0.1888 0.8557 0.3983 0.0150 1.0000 Uiso
H111 H -0.1754 1.0831 0.4411 0.0215 1.0000 Uiso
H112 H -0.1908 1.1139 0.3801 0.0215 1.0000 Uiso
H271 H 0.1179 0.5336 0.2280 0.0209 1.0000 Uiso
H272 H 0.1268 0.3520 0.2140 0.0209 1.0000 Uiso
H281 H -0.0112 0.5141 0.2076 0.0177 1.0000 Uiso
H282 H -0.0066 0.3275 0.1999 0.0177 1.0000 Uiso
H291 H 0.0417 0.5526 0.1359 0.0202 1.0000 Uiso
H292 H 0.0429 0.3657 0.1277 0.0202 1.0000 Uiso
H301 H -0.0895 0.5492 0.1187 0.0224 1.0000 Uiso
H302 H -0.0891 0.3618 0.1116 0.0224 1.0000 Uiso
H311 H -0.0370 0.5771 0.0466 0.0268 1.0000 Uiso
H312 H -0.0402 0.3899 0.0390 0.0268 1.0000 Uiso
H321 H -0.1694 0.5858 0.0297 0.0252 1.0000 Uiso
H322 H -0.1726 0.3986 0.0220 0.0252 1.0000 Uiso
H331 H -0.1159 0.6122 -0.0417 0.0237 1.0000 Uiso
H332 H -0.1179 0.4249 -0.0491 0.0237 1.0000 Uiso
H341 H -0.2478 0.6174 -0.0608 0.0228 1.0000 Uiso
H342 H -0.2493 0.4303 -0.0688 0.0228 1.0000 Uiso
H351 H -0.1920 0.6467 -0.1313 0.0209 1.0000 Uiso
H352 H -0.1950 0.4597 -0.1396 0.0209 1.0000 Uiso
H361 H -0.3249 0.6546 -0.1506 0.0251 1.0000 Uiso
H362 H -0.3272 0.4681 -0.1599 0.0251 1.0000 Uiso
H371 H -0.2686 0.6877 -0.2204 0.0251 1.0000 Uiso
H372 H -0.2716 0.5013 -0.2298 0.0251 1.0000 Uiso
H381 H -0.3716 0.6234 -0.2868 0.0377 1.0000 Uiso
H382 H -0.4012 0.6966 -0.2391 0.0377 1.0000 Uiso
H383 H -0.4042 0.5101 -0.2485 0.0377 1.0000 Uiso
H511 H 0.1879 0.3420 0.5217 0.0152 1.0000 Uiso
H512 H 0.2554 0.4050 0.4965 0.0152 1.0000 Uiso
H771 H -0.2131 0.4887 0.2663 0.0218 1.0000 Uiso
H772 H -0.1325 0.4780 0.2504 0.0218 1.0000 Uiso
H781 H -0.2441 0.7053 0.2104 0.0244 1.0000 Uiso
H782 H -0.1655 0.6814 0.1925 0.0244 1.0000 Uiso
H791 H -0.2824 0.4550 0.1783 0.0220 1.0000 Uiso
H792 H -0.2053 0.4398 0.1579 0.0220 1.0000 Uiso
H801 H -0.3197 0.6656 0.1220 0.0256 1.0000 Uiso
H802 H -0.2430 0.6477 0.1013 0.0256 1.0000 Uiso
H811 H -0.3582 0.4188 0.0886 0.0252 1.0000 Uiso
H812 H -0.2825 0.4062 0.0665 0.0252 1.0000 Uiso
H821 H -0.3999 0.6265 0.0339 0.0304 1.0000 Uiso
H822 H -0.3233 0.6201 0.0127 0.0304 1.0000 Uiso
H831 H -0.4339 0.3807 -0.0021 0.0293 1.0000 Uiso
H832 H -0.3579 0.3775 -0.0241 0.0293 1.0000 Uiso
H841 H -0.4793 0.5883 -0.0560 0.0296 1.0000 Uiso
H842 H -0.4029 0.5882 -0.0775 0.0296 1.0000 Uiso
H851 H -0.5101 0.3419 -0.0917 0.0262 1.0000 Uiso
H852 H -0.4335 0.3408 -0.1130 0.0262 1.0000 Uiso
H861 H -0.5537 0.5563 -0.1451 0.0268 1.0000 Uiso
H862 H -0.4779 0.5499 -0.1672 0.0268 1.0000 Uiso
H871 H -0.5901 0.3129 -0.1817 0.0259 1.0000 Uiso
H872 H -0.5139 0.3050 -0.2035 0.0259 1.0000 Uiso
H881 H -0.6164 0.3785 -0.2693 0.0312 1.0000 Uiso
H882 H -0.6321 0.5273 -0.2359 0.0312 1.0000 Uiso
H883 H -0.5559 0.5194 -0.2576 0.0312 1.0000 Uiso

loop_
_atom_site_aniso_label
_atom_site_aniso_U_11
_atom_site_aniso_U_22
_atom_site_aniso_U_33
_atom_site_aniso_U_23
_atom_site_aniso_U_13
_atom_site_aniso_U_12
O1 0.0109(18) 0.023(2) 0.0130(18) -0.0008(17) 0.0012(14) -0.0017(18)
O6 0.0126(19) 0.016(2) 0.0185(19) 0.0002(16) 0.0038(15) 0.0075(17)
O12 0.025(2) 0.021(2) 0.028(2) -0.003(2) 0.0102(18) -0.009(2)
O25 0.020(2) 0.035(3) 0.021(2) 0.004(2) 0.0056(17) 0.004(2)
O31 0.015(2) 0.022(2) 0.018(2) -0.0051(17) 0.0040(16) -0.0030(18)
O41 0.018(2) 0.025(2) 0.0166(19) -0.0014(18) 0.0090(16) 0.0029(19)
O52 0.026(2) 0.018(2) 0.025(2) 0.0055(19) -0.0014(18) 0.004(2)
O75 0.026(2) 0.021(2) 0.019(2) -0.0029(18) 0.0021(17) 0.008(2)
O81 0.014(2) 0.023(2) 0.0158(19) 0.0016(18) -0.0007(15) 0.0064(18)
O91 0.019(2) 0.034(3) 0.017(2) 0.0049(19) 0.0057(16) 0.010(2)
N21 0.012(2) 0.015(2) 0.017(2) 0.0013(19) -0.0006(18) 0.001(2)
N22 0.014(3) 0.011(2) 0.022(3) 0.0062(19) 0.0055(19) 0.000(2)
N23 0.024(3) 0.019(3) 0.047(4) 0.006(3) 0.009(3) 0.008(3)
N26 0.023(3) 0.031(3) 0.010(2) 0.006(2) 0.0063(19) 0.008(2)
N71 0.011(2) 0.018(3) 0.021(2) 0.005(2) 0.0028(18) 0.005(2)
N72 0.016(3) 0.025(3) 0.031(3) 0.006(2) 0.010(2) 0.004(3)
N73 0.029(3) 0.018(3) 0.048(4) 0.006(3) 0.014(3) 0.003(3)
N76 0.017(2) 0.020(3) 0.017(2) -0.008(2) -0.0011(18) -0.001(2)
C2 0.015(3) 0.015(3) 0.016(3) 0.001(2) -0.001(2) 0.001(2)
C3 0.009(2) 0.019(3) 0.010(2) 0.006(2) 0.0025(19) 0.003(2)
C4 0.018(3) 0.018(3) 0.013(3) 0.004(2) 0.010(2) -0.003(3)
C5 0.016(3) 0.013(3) 0.014(2) -0.001(2) 0.007(2) 0.001(2)
C7 0.014(3) 0.013(3) 0.018(3) 0.001(2) 0.001(2) 0.005(2)
C8 0.012(3) 0.022(3) 0.009(2) -0.005(2) -0.0004(19) -0.001(2)
C9 0.016(3) 0.027(3) 0.020(3) 0.007(3) 0.008(2) 0.004(3)
C10 0.017(3) 0.013(3) 0.015(3) 0.002(2) -0.002(2) 0.003(2)
C11 0.025(3) 0.017(3) 0.023(3) -0.003(3) 0.007(2) 0.001(3)
C24 0.014(3) 0.016(3) 0.012(3) 0.001(2) 0.002(2) -0.003(2)
C27 0.022(3) 0.034(4) 0.012(3) 0.010(3) 0.003(2) 0.008(3)
C28 0.022(3) 0.016(3) 0.015(3) 0.005(2) 0.004(2) -0.002(2)
C29 0.028(3) 0.023(3) 0.013(3) 0.004(3) 0.005(2) 0.006(3)
C30 0.030(4) 0.026(3) 0.014(3) -0.001(3) 0.005(2) -0.004(3)
C31 0.030(4) 0.042(4) 0.015(3) 0.006(3) 0.005(3) -0.002(3)
C32 0.028(4) 0.034(4) 0.017(3) 0.002(3) 0.005(3) -0.004(3)
C33 0.025(3) 0.038(4) 0.014(3) 0.003(3) 0.003(2) 0.001(3)
C34 0.025(3) 0.032(4) 0.015(3) -0.004(3) 0.005(3) -0.005(3)
C35 0.027(3) 0.029(4) 0.012(3) -0.000(3) 0.001(2) 0.005(3)
C36 0.031(4) 0.031(4) 0.017(3) -0.005(3) 0.001(3) 0.006(3)
C37 0.034(4) 0.031(4) 0.015(3) -0.007(3) -0.002(3) 0.009(3)
C38 0.045(5) 0.060(6) 0.020(3) -0.010(4) -0.004(3) 0.010(4)
C51 0.019(3) 0.010(3) 0.018(3) 0.003(2) -0.001(2) 0.003(2)
C74 0.021(3) 0.021(3) 0.016(3) -0.002(2) 0.005(2) 0.003(3)
C77 0.021(3) 0.022(3) 0.022(3) -0.005(3) -0.001(2) -0.001(3)
C78 0.033(3) 0.032(4) 0.014(3) -0.012(3) 0.010(2) -0.003(3)
C79 0.035(4) 0.029(3) 0.010(3) -0.006(3) 0.002(2) 0.001(3)
C80 0.028(3) 0.037(4) 0.016(3) -0.003(3) 0.000(2) -0.004(3)
C81 0.027(3) 0.031(4) 0.019(3) -0.006(3) -0.001(3) -0.009(3)
C82 0.035(4) 0.035(4) 0.022(3) 0.004(3) 0.002(3) -0.008(3)
C83 0.037(4) 0.038(4) 0.018(3) 0.003(3) 0.005(3) -0.004(4)
C84 0.037(4) 0.031(4) 0.023(3) -0.002(3) 0.001(3) 0.003(3)
C85 0.042(4) 0.026(3) 0.016(3) 0.003(3) 0.005(3) 0.003(3)
C86 0.028(4) 0.026(4) 0.026(3) -0.001(3) -0.001(3) 0.000(3)
C87 0.044(4) 0.015(3) 0.026(3) 0.002(3) 0.002(3) 0.003(3)
C88 0.036(4) 0.047(5) 0.018(3) 0.002(3) -0.007(3) -0.002(4)

loop_
_atom_type_symbol
_atom_type_scat_dispersion_real
_atom_type_scat_dispersion_imag
_atom_type_scat_Cromer_Mann_a1
_atom_type_scat_Cromer_Mann_b1
_atom_type_scat_Cromer_Mann_a2
_atom_type_scat_Cromer_Mann_b2
_atom_type_scat_Cromer_Mann_a3
_atom_type_scat_Cromer_Mann_b3
_atom_type_scat_Cromer_Mann_a4
_atom_type_scat_Cromer_Mann_b4
_atom_type_scat_Cromer_Mann_c
_atom_type_scat_source
'C   ' 0.0181 0.0091 2.3100 20.8439 1.0200 10.2075 1.5886 0.5687 0.8650 51.6512 0.2156 International_Tables_Vol_IV_Table_2.2B
'H   ' 0.0000 0.0000 0.4930 10.5109 0.3229 26.1257 0.1402 3.1424 0.0408 57.7997 0.0030 International_Tables_Vol_IV_Table_2.2B
'O   ' 0.0492 0.0322 3.0485 13.2771 2.2868 5.7011 1.5463 0.3239 0.8670 32.9089 0.2508 International_Tables_Vol_IV_Table_2.2B
'N   ' 0.0311 0.0180 12.2126 0.0057 3.1322 9.8933 2.0125 28.9975 1.1663 0.5826 -11.5290 International_Tables_Vol_IV_Table_2.2B

loop_
_geom_angle_atom_site_label_1
_geom_angle_site_symmetry_1
_geom_angle_atom_site_label_2
_geom_angle_site_symmetry_2
_geom_angle_atom_site_label_3
_geom_angle_site_symmetry_3
_geom_angle
_geom_angle_publ_flag
C2 . O1 . C5 . 110.4(4) yes
C7 . O6 . C10 . 111.3(4) yes
N22 . N21 . C2 . 115.7(5) yes
N21 . N22 . N23 . 171.8(6) yes
C24 . N26 . C27 . 122.4(5) yes
N72 . N71 . C7 . 117.3(5) yes
N71 . N72 . N73 . 169.5(7) yes
C74 . N76 . C77 . 123.5(5) yes
O1 . C2 . N21 . 111.8(5) yes
O1 . C2 . C3 . 104.7(5) yes
N21 . C2 . C3 . 104.0(5) yes
O1 . C2 . C24 . 108.2(5) yes
N21 . C2 . C24 . 108.3(5) yes
C3 . C2 . C24 . 119.8(5) yes
O31 . C3 . C2 . 115.9(5) yes
O31 . C3 . C4 . 118.4(5) yes
C2 . C3 . C4 . 100.3(4) yes
O41 . C4 . C3 . 114.1(5) yes
O41 . C4 . C5 . 110.5(5) yes
C3 . C4 . C5 . 101.6(4) yes
O1 . C5 . C4 . 105.3(4) yes
O1 . C5 . C51 . 110.0(5) yes
C4 . C5 . C51 . 115.9(5) yes
O6 . C7 . N71 . 106.1(5) yes
O6 . C7 . C8 . 106.4(5) yes
N71 . C7 . C8 . 112.2(5) yes
O6 . C7 . C74 . 109.1(5) yes
N71 . C7 . C74 . 111.6(5) yes
C8 . C7 . C74 . 111.0(5) yes
O81 . C8 . C7 . 113.0(5) yes
O81 . C8 . C9 . 113.3(4) yes
C7 . C8 . C9 . 101.5(5) yes
O91 . C9 . C8 . 114.3(6) yes
O91 . C9 . C10 . 110.0(5) yes
C8 . C9 . C10 . 102.5(5) yes
O6 . C10 . C9 . 103.5(5) yes
O6 . C10 . C11 . 108.5(5) yes
C9 . C10 . C11 . 116.0(5) yes
O12 . C11 . C10 . 113.2(5) yes
O25 . C24 . N26 . 125.2(5) yes
O25 . C24 . C2 . 118.2(5) yes
N26 . C24 . C2 . 116.5(5) yes
N26 . C27 . C28 . 110.4(5) yes
C27 . C28 . C29 . 113.0(5) yes
C28 . C29 . C30 . 113.4(5) yes
C29 . C30 . C31 . 113.8(5) yes
C30 . C31 . C32 . 114.0(6) yes
C31 . C32 . C33 . 112.3(5) yes
C32 . C33 . C34 . 114.2(6) yes
C33 . C34 . C35 . 113.8(5) yes
C34 . C35 . C36 . 113.8(6) yes
C35 . C36 . C37 . 113.2(6) yes
C36 . C37 . C38 . 112.1(6) yes
O52 . C51 . C5 . 111.5(5) yes
O75 . C74 . N76 . 125.2(6) yes
O75 . C74 . C7 . 118.5(5) yes
N76 . C74 . C7 . 116.2(5) yes
N76 . C77 . C78 . 111.3(5) yes
C77 . C78 . C79 . 112.2(6) yes
C78 . C79 . C80 . 113.2(6) yes
C79 . C80 . C81 . 113.9(6) yes
C80 . C81 . C82 . 113.5(6) yes
C81 . C82 . C83 . 114.2(7) yes
C82 . C83 . C84 . 114.7(7) yes
C83 . C84 . C85 . 113.3(6) yes
C84 . C85 . C86 . 112.7(6) yes
C85 . C86 . C87 . 114.1(6) yes
C86 . C87 . C88 . 113.2(6) yes

loop_
_geom_bond_atom_site_label_1
_geom_bond_site_symmetry_1
_geom_bond_atom_site_label_2
_geom_bond_site_symmetry_2
_geom_bond_distance
_geom_bond_publ_flag
O1 . C2 . 1.411(7) yes
O1 . C5 . 1.446(6) yes
O6 . C7 . 1.398(7) yes
O6 . C10 . 1.455(7) yes
O12 . C11 . 1.424(8) yes
O25 . C24 . 1.222(8) yes
O31 . C3 . 1.413(7) yes
O41 . C4 . 1.418(7) yes
O52 . C51 . 1.415(8) yes
O75 . C74 . 1.258(8) yes
O81 . C8 . 1.409(7) yes
O91 . C9 . 1.430(7) yes
N21 . N22 . 1.240(7) yes
N21 . C2 . 1.499(8) yes
N22 . N23 . 1.120(8) yes
N26 . C24 . 1.320(8) yes
N26 . C27 . 1.469(7) yes
N71 . N72 . 1.245(7) yes
N71 . C7 . 1.475(8) yes
N72 . N73 . 1.125(8) yes
N76 . C74 . 1.308(8) yes
N76 . C77 . 1.471(8) yes
C2 . C3 . 1.529(8) yes
C2 . C24 . 1.542(8) yes
C3 . C4 . 1.530(8) yes
C4 . C5 . 1.509(8) yes
C5 . C51 . 1.514(8) yes
C7 . C8 . 1.543(8) yes
C7 . C74 . 1.536(8) yes
C8 . C9 . 1.517(9) yes
C9 . C10 . 1.519(8) yes
C10 . C11 . 1.504(9) yes
C27 . C28 . 1.513(9) yes
C28 . C29 . 1.519(8) yes
C29 . C30 . 1.523(9) yes
C30 . C31 . 1.519(9) yes
C31 . C32 . 1.538(9) yes
C32 . C33 . 1.523(9) yes
C33 . C34 . 1.524(9) yes
C34 . C35 . 1.525(8) yes
C35 . C36 . 1.540(9) yes
C36 . C37 . 1.513(9) yes
C37 . C38 . 1.53(1) yes
C77 . C78 . 1.522(9) yes
C78 . C79 . 1.518(9) yes
C79 . C80 . 1.535(9) yes
C80 . C81 . 1.515(9) yes
C81 . C82 . 1.52(1) yes
C82 . C83 . 1.52(1) yes
C83 . C84 . 1.52(1) yes
C84 . C85 . 1.52(1) yes
C85 . C86 . 1.531(9) yes
C86 . C87 . 1.53(1) yes
C87 . C88 . 1.537(9) yes
